data_4132335
loop_
_publ_author_name
'Goh, Shermin S.'
'Guduguntla, Sureshbabu'
'Kikuchi, Takashi'
'Lutz, Martin'
'Otten, Edwin'
'Fujita, Makoto'
'Feringa, Ben L.'

_publ_section_title
;
 Desymmetrization of meso-Dibromocycloalkenes through Copper(I)-Catalyzed
 Asymmetric Allylic Substitution with Organolithium Reagents.
;
_journal_issue 23
_journal_name_full 'Journal of the American Chemical Society'
_journal_page_first 7052
_journal_page_last 7055
_journal_paper_doi 10.1021/jacs.8b02992
_journal_volume 140
_journal_year 2018
_chemical_absolute_configuration ad
_chemical_formula_sum 'C13 H17 Br O2'
_chemical_formula_weight 285.17
_space_group_crystal_system monoclinic
_space_group_IT_number 5
_space_group_name_Hall 'C 2y'
_space_group_name_H-M_alt 'C 1 2 1'
_atom_sites_solution_hydrogens mixed
_audit_creation_method SHELXL-2014/7
_cell_angle_alpha 90
_cell_angle_beta 109.058(6)
_cell_angle_gamma 90
_cell_formula_units_Z 4
_cell_length_a 13.6584(11)
_cell_length_b 5.6840(5)
_cell_length_c 16.1484(14)
_cell_measurement_reflns_used 9982
_cell_measurement_temperature 100(2)
_cell_measurement_theta_max 27.89
_cell_measurement_theta_min 3.00
_cell_volume 1184.95(18)
_computing_structure_refinement 'SHELXL-2014/7 (Sheldrick, 2014)'
_diffrn_ambient_temperature 100(2)
_diffrn_measured_fraction_theta_full 0.998
_diffrn_measured_fraction_theta_max 0.998
_diffrn_measurement_device_type 'Bruker APEX-II CCD'
_diffrn_measurement_method '\f and \w scans'
_diffrn_radiation_type MoK\a
_diffrn_radiation_wavelength 0.71073
_diffrn_reflns_av_R_equivalents 0.0312
_diffrn_reflns_av_unetI/netI 0.0289
_diffrn_reflns_Laue_measured_fraction_full 0.998
_diffrn_reflns_Laue_measured_fraction_max 0.998
_diffrn_reflns_limit_h_max 16
_diffrn_reflns_limit_h_min -17
_diffrn_reflns_limit_k_max 7
_diffrn_reflns_limit_k_min -7
_diffrn_reflns_limit_l_max 21
_diffrn_reflns_limit_l_min -21
_diffrn_reflns_number 18426
_diffrn_reflns_point_group_measured_fraction_full 0.988
_diffrn_reflns_point_group_measured_fraction_max 0.989
_diffrn_reflns_theta_full 25.242
_diffrn_reflns_theta_max 27.926
_diffrn_reflns_theta_min 2.998
_exptl_absorpt_coefficient_mu 3.452
_exptl_absorpt_correction_T_max 0.7456
_exptl_absorpt_correction_T_min 0.5837
_exptl_absorpt_correction_type multi-scan
_exptl_absorpt_process_details SADABS
_exptl_crystal_colour colourless
_exptl_crystal_density_diffrn 1.599
_exptl_crystal_description needle
_exptl_crystal_F_000 584
_exptl_crystal_size_max 0.600
_exptl_crystal_size_mid 0.040
_exptl_crystal_size_min 0.040
_refine_diff_density_max 0.284
_refine_diff_density_min -0.396
_refine_diff_density_rms 0.063
_refine_ls_abs_structure_details
;
 Flack x determined using 1197 quotients [(I+)-(I-)]/[(I+)+(I-)]
 (Parsons, Flack and Wagner, Acta Cryst. B69 (2013) 249-259).
;
_refine_ls_abs_structure_Flack 0.028(5)
_refine_ls_extinction_method none
_refine_ls_goodness_of_fit_ref 1.099
_refine_ls_hydrogen_treatment mixed
_refine_ls_matrix_type full
_refine_ls_number_parameters 157
_refine_ls_number_reflns 2821
_refine_ls_number_restraints 9
_refine_ls_restrained_S_all 1.097
_refine_ls_R_factor_all 0.0193
_refine_ls_R_factor_gt 0.0184
_refine_ls_shift/su_max 0.001
_refine_ls_shift/su_mean 0.000
_refine_ls_structure_factor_coef Fsqd
_refine_ls_weighting_details 'w=1/[\s^2^(Fo^2^)+(0.0208P)^2^+0.5343P] where P=(Fo^2^+2Fc^2^)/3'
_refine_ls_weighting_scheme calc
_refine_ls_wR_factor_gt 0.0476
_refine_ls_wR_factor_ref 0.0480
_reflns_Friedel_coverage 0.804
_reflns_Friedel_fraction_full 0.975
_reflns_Friedel_fraction_max 0.979
_reflns_number_gt 2755
_reflns_number_total 2821
_reflns_threshold_expression 'I > 2\s(I)'
_cod_data_source_file ja8b02992_si_004.cif
_cod_data_source_block mo_molan418_0m
_cod_original_sg_symbol_H-M 'C 2'
_cod_database_code 4132335
_shelx_shelxl_version_number 2014/7
_shelx_space_group_comment
;
The symmetry employed for this shelxl refinement is uniquely defined
by the following loop, which should always be used as a source of
symmetry information in preference to the above space-group names.
They are only intended as comments.
;
_shelx_estimated_absorpt_t_min 0.231
_shelx_estimated_absorpt_t_max 0.874

loop_
_space_group_symop_operation_xyz
'x, y, z'
'-x, y, -z'
'x+1/2, y+1/2, z'
'-x+1/2, y+1/2, -z'

loop_
_atom_site_label
_atom_site_type_symbol
_atom_site_fract_x
_atom_site_fract_y
_atom_site_fract_z
_atom_site_U_iso_or_equiv
_atom_site_adp_type
_atom_site_occupancy
_atom_site_site_symmetry_order
_atom_site_calc_flag
_atom_site_refinement_flags_posn
_atom_site_refinement_flags_adp
_atom_site_refinement_flags_occupancy
Br1 Br 0.88769(2) 0.85305(7) 0.31912(2) 0.01658(8) Uani 1 1 d . . .
O1 O 0.54765(14) 0.1474(3) 0.09057(12) 0.0137(4) Uani 1 1 d D . .
H1O H 0.5664(19) 0.023(7) 0.073(5) 0.016 Uiso 0.5 1 d D U P
H2O H 0.520(3) 0.212(8) 0.042(2) 0.016 Uiso 0.5 1 d D U P
O2 O 0.58555(15) 0.6676(3) 0.07338(13) 0.0138(4) Uani 1 1 d D . .
H3O H 0.535(4) 0.604(8) 0.0358(17) 0.017 Uiso 0.5 1 d D U P
H4O H 0.572(5) 0.802(3) 0.0869(18) 0.017 Uiso 0.5 1 d D U P
C1 C 0.80423(19) 0.6041(4) 0.24158(15) 0.0097(4) Uani 1 1 d . . .
H1 H 0.8211 0.4500 0.2729 0.012 Uiso 1 1 calc R U .
C2 C 0.8364(2) 0.5922(5) 0.15984(16) 0.0124(5) Uani 1 1 d . . .
H2A H 0.9099 0.6403 0.1750 0.015 Uiso 1 1 calc R U .
H2B H 0.7940 0.7043 0.1157 0.015 Uiso 1 1 calc R U .
C3 C 0.82322(16) 0.3447(7) 0.12024(14) 0.0136(4) Uani 1 1 d . . .
H3A H 0.8600 0.3377 0.0766 0.016 Uiso 1 1 calc R U .
H3B H 0.8573 0.2312 0.1673 0.016 Uiso 1 1 calc R U .
C4 C 0.7115(2) 0.2662(5) 0.07594(16) 0.0124(5) Uani 1 1 d . . .
H4A H 0.7122 0.1018 0.0558 0.015 Uiso 1 1 calc R U .
H4B H 0.6808 0.3648 0.0233 0.015 Uiso 1 1 calc R U .
C5 C 0.64115(19) 0.2787(4) 0.13267(16) 0.0088(4) Uani 1 1 d D . .
H5 H 0.6780 0.2022 0.1902 0.011 Uiso 1 1 calc R U .
C6 C 0.6097(2) 0.5265(4) 0.15064(16) 0.0086(4) Uani 1 1 d D . .
H6 H 0.5448 0.5114 0.1661 0.010 Uiso 1 1 calc R U .
C7 C 0.69013(18) 0.6611(4) 0.22742(15) 0.0083(4) Uani 1 1 d . . .
H7 H 0.6816 0.8310 0.2105 0.010 Uiso 1 1 calc R U .
C8 C 0.66243(19) 0.6428(4) 0.31092(15) 0.0092(4) Uani 1 1 d . . .
C9 C 0.60437(18) 0.8226(5) 0.33109(15) 0.0120(5) Uani 1 1 d . . .
H9 H 0.5833 0.9531 0.2926 0.014 Uiso 1 1 calc R U .
C10 C 0.5769(2) 0.8135(5) 0.40681(16) 0.0155(6) Uani 1 1 d . . .
H10 H 0.5371 0.9368 0.4197 0.019 Uiso 1 1 calc R U .
C11 C 0.6079(2) 0.6232(5) 0.46363(16) 0.0151(5) Uani 1 1 d . . .
H11 H 0.5904 0.6179 0.5159 0.018 Uiso 1 1 calc R U .
C12 C 0.6642(2) 0.4417(5) 0.44386(17) 0.0146(5) Uani 1 1 d . . .
H12 H 0.6842 0.3104 0.4821 0.018 Uiso 1 1 calc R U .
C13 C 0.6916(2) 0.4513(5) 0.36788(16) 0.0120(5) Uani 1 1 d . . .
H13 H 0.7304 0.3264 0.3548 0.014 Uiso 1 1 calc R U .

loop_
_atom_site_aniso_label
_atom_site_aniso_U_11
_atom_site_aniso_U_22
_atom_site_aniso_U_33
_atom_site_aniso_U_23
_atom_site_aniso_U_13
_atom_site_aniso_U_12
Br1 0.01278(11) 0.01956(12) 0.01538(11) -0.00585(13) 0.00184(8) -0.00696(13)
O1 0.0116(9) 0.0131(9) 0.0145(9) -0.0047(7) 0.0017(7) -0.0055(7)
O2 0.0147(9) 0.0129(9) 0.0104(8) 0.0033(7) -0.0006(7) 0.0021(7)
C1 0.0101(11) 0.0103(11) 0.0078(10) -0.0005(8) 0.0018(8) -0.0025(8)
C2 0.0125(12) 0.0143(12) 0.0123(11) -0.0011(9) 0.0068(9) -0.0030(9)
C3 0.0125(10) 0.0162(10) 0.0142(9) -0.0029(15) 0.0069(8) 0.0010(14)
C4 0.0146(12) 0.0117(10) 0.0120(11) -0.0029(9) 0.0059(9) 0.0012(9)
C5 0.0088(11) 0.0060(10) 0.0101(10) -0.0008(8) 0.0011(9) -0.0016(8)
C6 0.0097(12) 0.0058(10) 0.0100(11) 0.0005(9) 0.0028(9) 0.0007(9)
C7 0.0104(11) 0.0071(10) 0.0073(10) 0.0006(8) 0.0027(8) -0.0010(8)
C8 0.0088(11) 0.0097(11) 0.0081(10) -0.0014(9) 0.0015(8) -0.0024(9)
C9 0.0115(10) 0.0115(15) 0.0122(9) -0.0005(10) 0.0026(8) -0.0007(10)
C10 0.0122(11) 0.0205(18) 0.0152(10) -0.0046(10) 0.0063(8) 0.0009(10)
C11 0.0106(12) 0.0264(14) 0.0089(11) -0.0010(10) 0.0039(9) -0.0046(10)
C12 0.0113(12) 0.0193(11) 0.0117(11) 0.0062(9) 0.0017(9) -0.0020(9)
C13 0.0104(12) 0.0128(10) 0.0122(11) -0.0001(9) 0.0030(9) -0.0013(9)

loop_
_atom_type_symbol
_atom_type_description
_atom_type_scat_dispersion_real
_atom_type_scat_dispersion_imag
_atom_type_scat_source
C C 0.0033 0.0016 'International Tables Vol C Tables 4.2.6.8 and 6.1.1.4'
H H 0.0000 0.0000 'International Tables Vol C Tables 4.2.6.8 and 6.1.1.4'
O O 0.0106 0.0060 'International Tables Vol C Tables 4.2.6.8 and 6.1.1.4'
Br Br -0.2901 2.4595 'International Tables Vol C Tables 4.2.6.8 and 6.1.1.4'

loop_
_geom_angle_atom_site_label_1
_geom_angle_atom_site_label_2
_geom_angle_atom_site_label_3
_geom_angle
C5 O1 H1O 106.1(15)
C5 O1 H2O 106.0(15)
H1O O1 H2O 99(7)
C6 O2 H3O 107.0(15)
C6 O2 H4O 107.2(15)
H3O O2 H4O 113(6)
C2 C1 C7 116.6(2)
C2 C1 Br1 108.04(16)
C7 C1 Br1 106.84(16)
C2 C1 H1 108.4
C7 C1 H1 108.4
Br1 C1 H1 108.4
C1 C2 C3 112.0(2)
C1 C2 H2A 109.2
C3 C2 H2A 109.2
C1 C2 H2B 109.2
C3 C2 H2B 109.2
H2A C2 H2B 107.9
C4 C3 C2 115.4(2)
C4 C3 H3A 108.4
C2 C3 H3A 108.4
C4 C3 H3B 108.4
C2 C3 H3B 108.4
H3A C3 H3B 107.5
C3 C4 C5 115.7(2)
C3 C4 H4A 108.4
C5 C4 H4A 108.4
C3 C4 H4B 108.4
C5 C4 H4B 108.4
H4A C4 H4B 107.4
O1 C5 C6 107.8(2)
O1 C5 C4 109.02(19)
C6 C5 C4 115.3(2)
O1 C5 H5 108.2
C6 C5 H5 108.2
C4 C5 H5 108.2
O2 C6 C5 110.54(19)
O2 C6 C7 108.72(19)
C5 C6 C7 115.7(2)
O2 C6 H6 107.2
C5 C6 H6 107.2
C7 C6 H6 107.2
C8 C7 C1 112.88(19)
C8 C7 C6 110.93(19)
C1 C7 C6 115.57(19)
C8 C7 H7 105.5
C1 C7 H7 105.5
C6 C7 H7 105.5
C9 C8 C13 118.6(2)
C9 C8 C7 118.9(2)
C13 C8 C7 122.5(2)
C10 C9 C8 121.0(2)
C10 C9 H9 119.5
C8 C9 H9 119.5
C11 C10 C9 119.8(2)
C11 C10 H10 120.1
C9 C10 H10 120.1
C12 C11 C10 120.0(2)
C12 C11 H11 120.0
C10 C11 H11 120.0
C11 C12 C13 120.1(2)
C11 C12 H12 119.9
C13 C12 H12 119.9
C12 C13 C8 120.6(2)
C12 C13 H13 119.7
C8 C13 H13 119.7

loop_
_geom_bond_atom_site_label_1
_geom_bond_atom_site_label_2
_geom_bond_distance
Br1 C1 1.984(2)
O1 C5 1.443(3)
O1 H1O 0.835(14)
O1 H2O 0.832(14)
O2 C6 1.428(3)
O2 H3O 0.836(14)
O2 H4O 0.835(14)
C1 C2 1.523(3)
C1 C7 1.534(3)
C1 H1 1.0000
C2 C3 1.531(5)
C2 H2A 0.9900
C2 H2B 0.9900
C3 C4 1.525(4)
C3 H3A 0.9900
C3 H3B 0.9900
C4 C5 1.531(3)
C4 H4A 0.9900
C4 H4B 0.9900
C5 C6 1.528(3)
C5 H5 1.0000
C6 C7 1.561(3)
C6 H6 1.0000
C7 C8 1.518(3)
C7 H7 1.0000
C8 C9 1.396(4)
C8 C13 1.397(4)
C9 C10 1.392(3)
C9 H9 0.9500
C10 C11 1.392(4)
C10 H10 0.9500
C11 C12 1.385(4)
C11 H11 0.9500
C12 C13 1.396(3)
C12 H12 0.9500
C13 H13 0.9500
